data_4077018
loop_
_publ_author_name
'Kozlowski, Marisa C.'
'Li, Xiaolin'
'Carroll, Patrick J.'
'Xu, Zhenrong'

_publ_section_title
;
 Copper(II) Complexes of Novel 1,5-Diaza-cis-decalin Diamine
 Ligands:&#x00A0; An Investigation of Structure and Reactivity
;
_journal_issue 21
_journal_name_full Organometallics
_journal_page_first 4513
_journal_paper_doi 10.1021/om020425p
_journal_volume 21
_journal_year 2002
_chemical_formula_sum 'C18 H32 Cu F6 N4 O6 S2'
_chemical_formula_weight 642.14
_space_group_IT_number 135
_symmetry_cell_setting tetragonal
_symmetry_Int_Tables_number 135
_symmetry_space_group_name_Hall '-P 4c 2ab'
_symmetry_space_group_name_H-M 'P 42/m b c'
_atom_sites_solution_hydrogens geom
_atom_sites_solution_primary direct
_atom_sites_solution_secondary difmap
_audit_creation_method SHELXL
_cell_angle_alpha 90.00
_cell_angle_beta 90.00
_cell_angle_gamma 90.00
_cell_formula_units_Z 4
_cell_length_a 12.6921(1)
_cell_length_b 12.6921(1)
_cell_length_c 16.0685(2)
_cell_measurement_temperature 210(2)
_cell_volume 2588.47(4)
_computing_structure_refinement 'SHELXL-93 (Sheldrick, 1993)'
_computing_structure_solution 'SIR92 (Altomare, 1993)'
_diffrn_ambient_temperature 210(2)
_diffrn_measurement_device 'image plate area detector'
_diffrn_measurement_device_type 'Rigaku R-AXIS IIc'
_diffrn_measurement_method 'phi oscillations'
_diffrn_radiation_monochromator graphite
_diffrn_radiation_source 'rotating anode'
_diffrn_radiation_type MoK\a
_diffrn_radiation_wavelength 0.71069
_diffrn_reflns_av_R_equivalents 0.0328
_diffrn_reflns_av_sigmaI/netI 0.0113
_diffrn_reflns_limit_h_max 15
_diffrn_reflns_limit_h_min -15
_diffrn_reflns_limit_k_max 15
_diffrn_reflns_limit_k_min -15
_diffrn_reflns_limit_l_max 19
_diffrn_reflns_limit_l_min -17
_diffrn_reflns_number 14576
_diffrn_reflns_theta_max 25.34
_diffrn_reflns_theta_min 2.53
_exptl_absorpt_coefficient_mu 1.090
_exptl_absorpt_correction_type none
_exptl_crystal_density_diffrn 1.648
_exptl_crystal_F_000 1324
_exptl_crystal_size_max 0.50
_exptl_crystal_size_mid 0.10
_exptl_crystal_size_min 0.07
_refine_diff_density_max 0.520
_refine_diff_density_min -0.440
_refine_diff_density_rms 0.068
_refine_ls_extinction_method none
_refine_ls_goodness_of_fit_all 1.166
_refine_ls_goodness_of_fit_obs 1.168
_refine_ls_matrix_type full
_refine_ls_number_parameters 91
_refine_ls_number_reflns 1233
_refine_ls_number_restraints 0
_refine_ls_restrained_S_all 1.166
_refine_ls_restrained_S_obs 1.168
_refine_ls_R_factor_all 0.0593
_refine_ls_R_factor_obs 0.0579
_refine_ls_shift/esd_max 0.000
_refine_ls_shift/esd_mean 0.000
_refine_ls_structure_factor_coef Fsqd
_refine_ls_weighting_details 'w=1/[\s^2^(Fo^2^)+(0.0480P)^2^+6.8875P] where P=(Fo^2^+2Fc^2^)/3'
_refine_ls_weighting_scheme calc
_refine_ls_wR_factor_all 0.1324
_refine_ls_wR_factor_obs 0.1314
_reflns_number_observed 1213
_reflns_number_total 1233
_reflns_observed_criterion >2sigma(I)
_cod_data_source_file om020425p.cif
_cod_data_source_block '[(1)2Cu](OTf)2-UP822'
_cod_depositor_comments
;
The following automatic conversions were performed:

'_refine_ls_weighting_scheme' value 'calc
w=1/[\s^2^(Fo^2^)+(0.0480P)^2^+6.8875P] where P=(Fo^2^+2Fc^2^)/3' was
changed to 'calc'. New tag '_refine_ls_weighting_details' was
created. The value of the new tag was set to
'w=1/[\s^2^(Fo^2^)+(0.0480P)^2^+6.8875P] where P=(Fo^2^+2Fc^2^)/3'.

Automatic conversion script
Id: cif_fix_values 3143 2015-03-26 13:38:13Z robertas 
;
_cod_original_sg_symbol_H-M 'P 42/m b c '
_cod_database_code 4077018

loop_
_symmetry_equiv_pos_as_xyz
'x, y, z'
'-y, x, z+1/2'
'x+1/2, -y+1/2, z'
'y+1/2, x+1/2, z+1/2'
'x, y, -z'
'-y, x, -z+1/2'
'x+1/2, -y+1/2, -z'
'y+1/2, x+1/2, -z+1/2'
'-x, -y, -z'
'y, -x, -z-1/2'
'-x-1/2, y-1/2, -z'
'-y-1/2, -x-1/2, -z-1/2'
'-x, -y, z'
'y, -x, z-1/2'
'-x-1/2, y-1/2, z'
'-y-1/2, -x-1/2, z-1/2'

loop_
_atom_site_aniso_label
_atom_site_aniso_U_11
_atom_site_aniso_U_22
_atom_site_aniso_U_33
_atom_site_aniso_U_23
_atom_site_aniso_U_13
_atom_site_aniso_U_12
Cu 0.0370(4) 0.0370(4) 0.0237(4) 0.000 0.000 0.0122(4)
S1 0.0442(8) 0.0290(7) 0.0583(9) 0.000 0.000 -0.0003(6)
F1 0.103(4) 0.031(2) 0.230(7) 0.000 0.000 -0.004(2)
F2 0.190(4) 0.081(2) 0.091(2) 0.015(2) -0.064(3) -0.069(3)
O1 0.196(5) 0.053(2) 0.191(5) 0.029(3) -0.154(5) -0.035(3)
O2 0.058(3) 0.038(2) 0.087(3) 0.000 0.000 0.008(2)
N1 0.042(2) 0.041(2) 0.0297(15) 0.0000(13) 0.0027(14) 0.0117(15)
C2 0.059(3) 0.050(2) 0.028(2) -0.006(2) -0.009(2) 0.020(2)
C3 0.053(3) 0.048(2) 0.048(2) -0.007(2) -0.016(2) 0.007(2)
C4 0.042(2) 0.061(3) 0.049(2) -0.002(2) -0.004(2) 0.007(2)
C5 0.039(2) 0.046(2) 0.032(2) -0.004(2) -0.001(2) 0.016(2)
C6 0.077(5) 0.038(3) 0.042(3) 0.000 0.000 -0.004(3)

loop_
_atom_site_label
_atom_site_type_symbol
_atom_site_fract_x
_atom_site_fract_y
_atom_site_fract_z
_atom_site_U_iso_or_equiv
_atom_site_thermal_displace_type
_atom_site_occupancy
_atom_site_calc_flag
_atom_site_refinement_flags
Cu Cu 0.0000 0.5000 0.7500 0.0326(3) Uani 1 d S
S1 S 0.38525(12) 0.23627(11) 1.0000 0.0439(4) Uani 1 d S
F1 F 0.3887(5) 0.4400(3) 1.0000 0.121(2) Uani 1 d S
F2 F 0.5146(4) 0.3720(3) 1.0643(2) 0.121(2) Uani 1 d .
O1 O 0.3306(4) 0.2382(3) 0.9243(4) 0.147(3) Uani 1 d .
O2 O 0.4678(4) 0.1603(3) 1.0000 0.0610(12) Uani 1 d S
N1 N 0.0683(2) 0.3997(2) 0.8321(2) 0.0376(8) Uani 1 d .
H1 H 0.0186(2) 0.3704(2) 0.8657(2) 0.045 Uiso 1 calc R
C2 C 0.1474(3) 0.4584(3) 0.8829(2) 0.0457(10) Uani 1 d .
H2A H 0.1894(3) 0.4094(3) 0.9152(2) 0.061 Uiso 1 calc R
H2B H 0.1118(3) 0.5058(3) 0.9211(2) 0.061 Uiso 1 calc R
C3 C 0.2173(4) 0.5204(3) 0.8244(3) 0.0498(11) Uani 1 d .
H3A H 0.2743(4) 0.5522(3) 0.8559(3) 0.066 Uiso 1 calc R
H3B H 0.1766(4) 0.5767(3) 0.7993(3) 0.066 Uiso 1 calc R
C4 C 0.2636(3) 0.4511(4) 0.7558(3) 0.0506(11) Uani 1 d .
H4A H 0.2925(3) 0.4961(4) 0.7126(3) 0.067 Uiso 1 calc R
H4B H 0.3212(3) 0.4102(4) 0.7789(3) 0.067 Uiso 1 calc R
C5 C 0.1844(3) 0.3763(3) 0.7166(2) 0.0390(9) Uani 1 d .
H5 H 0.2213(3) 0.3264(3) 0.6804(2) 0.052 Uiso 1 calc R
C6 C 0.4537(6) 0.3606(5) 1.0000 0.052(2) Uani 1 d S

loop_
_atom_type_symbol
_atom_type_description
_atom_type_scat_dispersion_real
_atom_type_scat_dispersion_imag
_atom_type_scat_source
C C 0.0033 0.0016 'International Tables Vol C Tables 4.2.6.8 and 6.1.1.4'
H H 0.0000 0.0000 'International Tables Vol C Tables 4.2.6.8 and 6.1.1.4'
N N 0.0061 0.0033 'International Tables Vol C Tables 4.2.6.8 and 6.1.1.4'
O O 0.0106 0.0060 'International Tables Vol C Tables 4.2.6.8 and 6.1.1.4'
S S 0.1246 0.1234 'International Tables Vol C Tables 4.2.6.8 and 6.1.1.4'
F F 0.0171 0.0103 'International Tables Vol C Tables 4.2.6.8 and 6.1.1.4'
Cu Cu 0.3201 1.2651 'International Tables Vol C Tables 4.2.6.8 and 6.1.1.4'

loop_
_geom_angle_atom_site_label_1
_geom_angle_atom_site_label_2
_geom_angle_atom_site_label_3
_geom_angle
_geom_angle_site_symmetry_1
_geom_angle_site_symmetry_3
N1 Cu N1 83.5(2) 12_667 .
N1 Cu N1 98.8(2) 12_667 8_456
N1 Cu N1 163.7(2) . 8_456
N1 Cu N1 163.7(2) 12_667 13_565
N1 Cu N1 98.8(2) . 13_565
N1 Cu N1 83.5(2) 8_456 13_565
O1 S1 O1 120.5(6) . 5_557
O1 S1 O2 112.1(3) . .
O1 S1 O2 112.1(3) 5_557 .
O1 S1 C6 102.9(2) . .
O1 S1 C6 102.9(2) 5_557 .
O2 S1 C6 103.8(3) . .
C2 N1 C5 109.0(3) . 12_667
C2 N1 Cu 109.3(2) . .
C5 N1 Cu 107.9(2) 12_667 .
N1 C2 C3 108.3(3) . .
C2 C3 C4 112.0(4) . .
C5 C4 C3 113.8(4) . .
N1 C5 C4 113.3(3) 12_667 .
N1 C5 C5 104.1(3) 12_667 12_667
C4 C5 C5 111.0(4) . 12_667
F2 C6 F2 105.4(7) 5_557 .
F2 C6 F1 106.9(4) 5_557 .
F2 C6 F1 106.9(4) . .
F2 C6 S1 112.7(3) 5_557 .
F2 C6 S1 112.6(3) . .
F1 C6 S1 111.9(5) . .

loop_
_geom_bond_atom_site_label_1
_geom_bond_atom_site_label_2
_geom_bond_distance
_geom_bond_site_symmetry_2
Cu N1 2.028(3) 12_667
Cu N1 2.028(3) .
Cu N1 2.028(3) 8_456
Cu N1 2.028(3) 13_565
S1 O1 1.400(4) .
S1 O1 1.400(4) 5_557
S1 O2 1.424(5) .
S1 C6 1.801(7) .
F1 C6 1.302(8) .
F2 C6 1.298(6) .
N1 C2 1.493(5) .
N1 C5 1.498(4) 12_667
C2 C3 1.514(6) .
C3 C4 1.528(6) .
C4 C5 1.520(6) .
C5 N1 1.498(4) 12_667
C5 C5 1.528(8) 12_667
C6 F2 1.298(5) 5_557
